data_7018729
loop_
_publ_author_name
'Coffer, Philippa K.'
'Dillon, Keith B.'
'Howard, Judith A. K.'
'Yufit, Dmitry S.'
'Zorina, Natalia V.'

_publ_section_title
;
 Synthesis and characterisation of selected group 14 derivatives of the
 2,5-(CF(3))(2)C(6)H(3) (Ar) ligand.
;
_journal_issue 15
_journal_name_full 'Dalton transactions (Cambridge, England : 2003)'
_journal_page_first 4460
_journal_page_last 4468
_journal_paper_doi 10.1039/c2dt12369j
_journal_volume 41
_journal_year 2012
_chemical_formula_moiety 'C24 H9 Br F18 Sn'
_chemical_formula_sum 'C24 H9 Br F18 Sn'
_chemical_formula_weight 837.91
_chemical_name_systematic
;
?
;
_space_group_IT_number 2
_symmetry_cell_setting triclinic
_symmetry_space_group_name_Hall '-P 1'
_symmetry_space_group_name_H-M 'P -1'
_atom_sites_solution_hydrogens geom
_atom_sites_solution_primary direct
_atom_sites_solution_secondary difmap
_audit_creation_method SHELXL-97
_cell_angle_alpha 102.743(2)
_cell_angle_beta 94.800(2)
_cell_angle_gamma 112.731(2)
_cell_formula_units_Z 2
_cell_length_a 9.4168(5)
_cell_length_b 9.7943(5)
_cell_length_c 16.2617(8)
_cell_measurement_reflns_used 5487
_cell_measurement_temperature 120(2)
_cell_measurement_theta_max 30.19
_cell_measurement_theta_min 2.35
_cell_volume 1325.27(12)
_computing_cell_refinement 'SAINT v6.45A (Bruker, 2003)'
_computing_data_collection 'SMART v5.049 (Bruker, 2001)'
_computing_data_reduction 'SAINT v6.45A (Bruker, 2003)'
_computing_molecular_graphics 'Bruker SHELXTL'
_computing_publication_material 'Bruker SHELXTL'
_computing_structure_refinement 'SHELXL-97 (Sheldrick, 1997)'
_computing_structure_solution 'SHELXS-97 (Sheldrick, 1990)'
_diffrn_ambient_temperature 120(2)
_diffrn_measured_fraction_theta_full 0.996
_diffrn_measured_fraction_theta_max 0.996
_diffrn_measurement_device_type 'Buker SMART CCD 1K'
_diffrn_measurement_method \w-scan
_diffrn_radiation_monochromator graphite
_diffrn_radiation_source 'fine-focus sealed tube'
_diffrn_radiation_type MoK\a
_diffrn_radiation_wavelength 0.71073
_diffrn_reflns_av_R_equivalents 0.0283
_diffrn_reflns_av_sigmaI/netI 0.0322
_diffrn_reflns_limit_h_max 11
_diffrn_reflns_limit_h_min -11
_diffrn_reflns_limit_k_max 12
_diffrn_reflns_limit_k_min -12
_diffrn_reflns_limit_l_max 20
_diffrn_reflns_limit_l_min -20
_diffrn_reflns_number 13418
_diffrn_reflns_theta_full 26.50
_diffrn_reflns_theta_max 26.50
_diffrn_reflns_theta_min 2.35
_exptl_absorpt_coefficient_mu 2.614
_exptl_absorpt_correction_T_max 0.8182
_exptl_absorpt_correction_T_min 0.3926
_exptl_absorpt_correction_type multi-scan
_exptl_absorpt_process_details 'SADABS, Sheldrick (1996)'
_exptl_crystal_colour colourless
_exptl_crystal_density_diffrn 2.100
_exptl_crystal_density_method 'not measured'
_exptl_crystal_description plate
_exptl_crystal_F_000 800
_exptl_crystal_size_max 0.44
_exptl_crystal_size_mid 0.24
_exptl_crystal_size_min 0.08
_refine_diff_density_max 1.815
_refine_diff_density_min -1.358
_refine_diff_density_rms 0.140
_refine_ls_extinction_method none
_refine_ls_goodness_of_fit_ref 1.017
_refine_ls_hydrogen_treatment constr
_refine_ls_matrix_type full
_refine_ls_number_parameters 391
_refine_ls_number_reflns 5477
_refine_ls_number_restraints 0
_refine_ls_restrained_S_all 1.017
_refine_ls_R_factor_all 0.0436
_refine_ls_R_factor_gt 0.0391
_refine_ls_shift/su_max 0.000
_refine_ls_shift/su_mean 0.000
_refine_ls_structure_factor_coef Fsqd
_refine_ls_weighting_details 'calc w=1/[\s^2^(Fo^2^)+(0.0700P)^2^+3.4000P] where P=(Fo^2^+2Fc^2^)/3'
_refine_ls_weighting_scheme calc
_refine_ls_wR_factor_gt 0.1053
_refine_ls_wR_factor_ref 0.1099
_reflns_number_gt 4954
_reflns_number_total 5477
_reflns_threshold_expression >2sigma(I)
_cod_data_source_file c2dt12369j.txt
_cod_data_source_block 12_s140
_cod_depositor_comments
;
The following automatic conversions were performed:

'_symmetry_cell_setting' value 'Triclinic' changed to 'triclinic'
according to /home/saulius/struct/CIF-dictionaries/cif_core.dic
dictionary named 'cif_core.dic' version 2.4.1 from 2010-06-29.

Automatic conversion script
Id: cif_fix_values 1715 2011-07-08 13:25:40Z adriana 
;
_cod_original_cell_volume 1325.3(1)
_cod_original_sg_symbol_H-M P-1
_cod_database_code 7018729

loop_
_symmetry_equiv_pos_as_xyz
'x, y, z'
'-x, -y, -z'

loop_
_atom_site_label
_atom_site_type_symbol
_atom_site_fract_x
_atom_site_fract_y
_atom_site_fract_z
_atom_site_U_iso_or_equiv
_atom_site_adp_type
_atom_site_occupancy
_atom_site_symmetry_multiplicity
_atom_site_calc_flag
_atom_site_refinement_flags
_atom_site_disorder_assembly
_atom_site_disorder_group
Sn1 Sn 0.05262(3) -0.21537(3) -0.244914(15) 0.01608(10) Uani 1 1 d . . .
Br1 Br -0.12047(5) -0.42487(5) -0.18835(3) 0.02512(12) Uani 1 1 d . . .
C1 C 0.1414(5) -0.0052(4) -0.1416(2) 0.0189(7) Uani 1 1 d . . .
C2 C 0.0587(5) 0.0744(5) -0.1015(2) 0.0219(8) Uani 1 1 d . . .
C3 C 0.1338(5) 0.2085(5) -0.0342(3) 0.0251(8) Uani 1 1 d . . .
H3A H 0.0753 0.2609 -0.0086 0.030 Uiso 1 1 calc R . .
C4 C 0.2947(5) 0.2660(5) -0.0042(3) 0.0269(9) Uani 1 1 d . . .
H4A H 0.3464 0.3571 0.0419 0.032 Uiso 1 1 calc R . .
C5 C 0.3778(5) 0.1885(5) -0.0426(3) 0.0240(8) Uani 1 1 d . A .
C6 C 0.3036(5) 0.0553(4) -0.1100(2) 0.0198(7) Uani 1 1 d . . .
H6A H 0.3633 0.0040 -0.1352 0.024 Uiso 1 1 calc R . .
C7 C -0.1134(5) 0.0284(5) -0.1302(3) 0.0253(8) Uani 1 1 d . . .
C8 C 0.5519(6) 0.2480(5) -0.0112(3) 0.0315(10) Uani 1 1 d . . .
C9 C 0.2442(4) -0.2802(4) -0.2666(2) 0.0167(7) Uani 1 1 d . . .
C10 C 0.3772(4) -0.1967(4) -0.2971(2) 0.0182(7) Uani 1 1 d . . .
C11 C 0.4981(5) -0.2440(5) -0.3065(3) 0.0230(8) Uani 1 1 d . . .
H11A H 0.5868 -0.1855 -0.3273 0.028 Uiso 1 1 calc R . .
C12 C 0.4890(5) -0.3766(5) -0.2856(3) 0.0233(8) Uani 1 1 d . . .
H12A H 0.5714 -0.4091 -0.2916 0.028 Uiso 1 1 calc R . .
C13 C 0.3580(5) -0.4616(4) -0.2557(2) 0.0200(8) Uani 1 1 d . . .
C14 C 0.2371(4) -0.4142(4) -0.2464(2) 0.0181(7) Uani 1 1 d . . .
H14A H 0.1483 -0.4738 -0.2261 0.022 Uiso 1 1 calc R . .
C15 C 0.3993(5) -0.0511(5) -0.3218(3) 0.0215(8) Uani 1 1 d . . .
C16 C 0.3492(5) -0.6063(5) -0.2355(3) 0.0239(8) Uani 1 1 d . . .
C17 C -0.0806(4) -0.1986(4) -0.3537(2) 0.0170(7) Uani 1 1 d . . .
C18 C -0.1811(4) -0.3193(4) -0.4247(2) 0.0198(7) Uani 1 1 d . . .
C19 C -0.2663(5) -0.2912(5) -0.4887(3) 0.0251(8) Uani 1 1 d . . .
H19A H -0.3346 -0.3743 -0.5359 0.030 Uiso 1 1 calc R . .
C20 C -0.2520(5) -0.1431(5) -0.4839(3) 0.0251(8) Uani 1 1 d . . .
H20A H -0.3122 -0.1247 -0.5266 0.030 Uiso 1 1 calc R . .
C21 C -0.1484(5) -0.0219(5) -0.4156(2) 0.0210(8) Uani 1 1 d . B .
C22 C -0.0656(4) -0.0495(4) -0.3504(2) 0.0182(7) Uani 1 1 d . . .
H22A H 0.0018 0.0341 -0.3032 0.022 Uiso 1 1 calc R . .
C23 C -0.2024(5) -0.4832(5) -0.4367(3) 0.0232(8) Uani 1 1 d . . .
C24 C -0.1291(5) 0.1400(5) -0.4100(3) 0.0234(8) Uani 1 1 d . . .
F1 F -0.1873(3) 0.0420(3) -0.06410(17) 0.0335(6) Uani 1 1 d . . .
F2 F -0.1882(3) -0.1198(3) -0.17803(17) 0.0327(6) Uani 1 1 d . . .
F3 F -0.1402(3) 0.1141(3) -0.17856(18) 0.0352(6) Uani 1 1 d . . .
F4 F 0.6354(7) 0.2484(7) -0.0792(4) 0.0306(13) Uiso 0.50 1 d P A 1
F5 F 0.5970(7) 0.1702(6) 0.0336(4) 0.0307(12) Uiso 0.50 1 d P A 1
F6 F 0.6123(7) 0.3938(7) 0.0397(4) 0.0287(16) Uiso 0.50 1 d P A 1
F5A F 0.5656(8) 0.1876(7) 0.0593(5) 0.0414(15) Uiso 0.50 1 d P A 2
F4A F 0.6209(8) 0.1988(8) -0.0667(4) 0.0413(16) Uiso 0.50 1 d P A 2
F6A F 0.6250(8) 0.4008(8) 0.0177(5) 0.0365(19) Uiso 0.50 1 d P A 2
F7 F 0.5171(3) 0.0726(3) -0.26825(17) 0.0330(6) Uani 1 1 d . . .
F8 F 0.4316(3) -0.0570(3) -0.40083(17) 0.0340(6) Uani 1 1 d . . .
F9 F 0.2702(3) -0.0207(3) -0.32038(17) 0.0292(5) Uani 1 1 d . . .
F10 F 0.2232(3) -0.6752(3) -0.20374(19) 0.0345(6) Uani 1 1 d . . .
F11 F 0.3470(4) -0.7093(3) -0.30615(18) 0.0439(7) Uani 1 1 d . . .
F12 F 0.4744(3) -0.5810(3) -0.17836(18) 0.0343(6) Uani 1 1 d . . .
F13 F -0.0801(3) -0.4932(3) -0.39389(16) 0.0270(5) Uani 1 1 d . . .
F14 F -0.3302(3) -0.5664(3) -0.4095(2) 0.0392(7) Uani 1 1 d . . .
F15 F -0.2181(4) -0.5557(3) -0.51901(17) 0.0406(7) Uani 1 1 d . . .
F16 F -0.2669(7) 0.1535(6) -0.4052(4) 0.0306(11) Uiso 0.50 1 d P B 1
F17 F -0.0232(8) 0.2455(7) -0.3459(4) 0.0378(14) Uiso 0.50 1 d P B 1
F18 F -0.0972(8) 0.1745(6) -0.4860(4) 0.0258(13) Uiso 0.50 1 d P B 1
F16A F -0.2250(8) 0.1782(8) -0.3670(5) 0.0471(16) Uiso 0.50 1 d P B 2
F17A F 0.0192(7) 0.2450(6) -0.3708(4) 0.0291(12) Uiso 0.50 1 d P B 2
F18A F -0.1507(10) 0.1643(9) -0.4865(5) 0.052(2) Uiso 0.50 1 d P B 2

loop_
_atom_site_aniso_label
_atom_site_aniso_U_11
_atom_site_aniso_U_22
_atom_site_aniso_U_33
_atom_site_aniso_U_23
_atom_site_aniso_U_13
_atom_site_aniso_U_12
Sn1 0.01851(15) 0.01872(15) 0.01328(14) 0.00517(10) 0.00100(9) 0.01010(10)
Br1 0.0270(2) 0.0265(2) 0.0262(2) 0.01206(16) 0.01015(16) 0.01192(17)
C1 0.0245(19) 0.0219(18) 0.0138(17) 0.0085(14) 0.0024(14) 0.0116(15)
C2 0.029(2) 0.0238(19) 0.0184(18) 0.0109(15) 0.0045(15) 0.0140(16)
C3 0.036(2) 0.027(2) 0.0185(18) 0.0066(16) 0.0065(16) 0.0192(18)
C4 0.040(2) 0.0225(19) 0.0172(18) 0.0015(15) 0.0000(16) 0.0146(18)
C5 0.031(2) 0.0240(19) 0.0190(19) 0.0084(15) 0.0007(16) 0.0134(17)
C6 0.0244(19) 0.0216(18) 0.0171(17) 0.0069(14) 0.0013(14) 0.0129(15)
C7 0.032(2) 0.032(2) 0.0221(19) 0.0099(17) 0.0103(16) 0.0212(18)
C8 0.036(2) 0.027(2) 0.028(2) 0.0019(17) -0.0091(18) 0.0148(18)
C9 0.0178(17) 0.0165(17) 0.0132(16) 0.0009(13) -0.0013(13) 0.0070(14)
C10 0.0197(18) 0.0191(17) 0.0149(17) 0.0053(14) -0.0009(13) 0.0076(14)
C11 0.0203(19) 0.027(2) 0.0238(19) 0.0106(16) 0.0045(15) 0.0104(16)
C12 0.0206(19) 0.028(2) 0.024(2) 0.0072(16) 0.0026(15) 0.0131(16)
C13 0.0216(18) 0.0191(18) 0.0177(18) 0.0036(14) -0.0019(14) 0.0087(15)
C14 0.0207(18) 0.0187(17) 0.0154(17) 0.0049(14) 0.0019(14) 0.0091(14)
C15 0.0210(18) 0.0239(19) 0.0228(19) 0.0106(15) 0.0052(15) 0.0101(15)
C16 0.026(2) 0.0236(19) 0.0225(19) 0.0059(16) -0.0006(16) 0.0122(16)
C17 0.0201(17) 0.0217(18) 0.0125(16) 0.0057(14) 0.0026(13) 0.0118(15)
C18 0.0204(18) 0.0236(19) 0.0154(17) 0.0038(14) 0.0012(14) 0.0103(15)
C19 0.025(2) 0.026(2) 0.0188(19) 0.0029(15) -0.0037(15) 0.0093(16)
C20 0.028(2) 0.029(2) 0.0203(19) 0.0093(16) -0.0031(16) 0.0137(17)
C21 0.0231(19) 0.026(2) 0.0179(18) 0.0097(15) 0.0054(15) 0.0126(16)
C22 0.0190(17) 0.0219(18) 0.0141(17) 0.0044(14) 0.0009(13) 0.0098(14)
C23 0.0235(19) 0.025(2) 0.0190(18) 0.0025(15) -0.0006(15) 0.0105(16)
C24 0.0241(19) 0.026(2) 0.0224(19) 0.0121(16) 0.0009(15) 0.0110(16)
F1 0.0371(14) 0.0473(16) 0.0287(13) 0.0140(12) 0.0161(11) 0.0266(12)
F2 0.0232(12) 0.0345(14) 0.0367(14) 0.0003(11) 0.0011(10) 0.0142(11)
F3 0.0375(14) 0.0490(16) 0.0356(14) 0.0232(12) 0.0091(11) 0.0286(13)
F7 0.0290(13) 0.0235(12) 0.0380(14) 0.0119(11) -0.0049(11) 0.0025(10)
F8 0.0433(15) 0.0435(15) 0.0283(13) 0.0223(12) 0.0139(11) 0.0234(13)
F9 0.0262(12) 0.0247(12) 0.0433(15) 0.0185(11) 0.0068(11) 0.0126(10)
F10 0.0305(13) 0.0330(14) 0.0472(16) 0.0247(12) 0.0073(12) 0.0134(11)
F11 0.080(2) 0.0283(14) 0.0313(15) 0.0052(11) 0.0066(14) 0.0338(15)
F12 0.0317(14) 0.0364(14) 0.0391(15) 0.0182(12) -0.0052(11) 0.0169(11)
F13 0.0289(12) 0.0251(12) 0.0282(13) 0.0046(10) -0.0042(10) 0.0158(10)
F14 0.0295(14) 0.0261(13) 0.0641(19) 0.0159(13) 0.0129(13) 0.0110(11)
F15 0.0630(19) 0.0347(14) 0.0223(13) -0.0052(11) -0.0068(12) 0.0285(14)

loop_
_atom_type_symbol
_atom_type_description
_atom_type_scat_dispersion_real
_atom_type_scat_dispersion_imag
_atom_type_scat_source
C C 0.0033 0.0016 'International Tables Vol C Tables 4.2.6.8 and 6.1.1.4'
H H 0.0000 0.0000 'International Tables Vol C Tables 4.2.6.8 and 6.1.1.4'
F F 0.0171 0.0103 'International Tables Vol C Tables 4.2.6.8 and 6.1.1.4'
Br Br -0.2901 2.4595 'International Tables Vol C Tables 4.2.6.8 and 6.1.1.4'
Sn Sn -0.6537 1.4246 'International Tables Vol C Tables 4.2.6.8 and 6.1.1.4'

loop_
_geom_angle_atom_site_label_1
_geom_angle_atom_site_label_2
_geom_angle_atom_site_label_3
_geom_angle
_geom_angle_publ_flag
C17 Sn1 C1 111.35(14) y
C17 Sn1 C9 117.77(13) y
C1 Sn1 C9 108.13(14) y
C17 Sn1 Br1 109.46(10) y
C1 Sn1 Br1 107.00(10) y
C9 Sn1 Br1 102.30(10) y
C2 C1 C6 117.0(3) y
C2 C1 Sn1 128.7(3) y
C6 C1 Sn1 114.3(3) y
C3 C2 C1 121.6(4) y
C3 C2 C7 114.9(4) y
C1 C2 C7 123.4(4) y
C2 C3 C4 120.2(4) y
C2 C3 H3A 119.9 ?
C4 C3 H3A 119.9 ?
C5 C4 C3 119.0(4) y
C5 C4 H4A 120.5 ?
C3 C4 H4A 120.5 ?
C4 C5 C6 121.1(4) y
C4 C5 C8 120.0(4) y
C6 C5 C8 118.9(4) y
C5 C6 C1 121.1(4) y
C5 C6 H6A 119.4 ?
C1 C6 H6A 119.4 ?
F1 C7 F3 106.7(3) y
F1 C7 F2 106.3(3) y
F3 C7 F2 106.4(3) y
F1 C7 C2 112.4(3) y
F3 C7 C2 112.4(3) y
F2 C7 C2 112.2(3) y
F4A C8 F5 84.0(5) ?
F4A C8 F6A 109.7(6) ?
F5 C8 F6A 116.0(5) ?
F4A C8 F6 123.6(6) ?
F5 C8 F6 105.1(5) ?
F6A C8 F6 17.1(4) ?
F4A C8 F4 22.5(4) ?
F5 C8 F4 103.7(5) ?
F6A C8 F4 91.0(5) ?
F6 C8 F4 106.9(5) ?
F4A C8 F5A 107.5(6) ?
F5 C8 F5A 23.5(3) ?
F6A C8 F5A 107.3(5) ?
F6 C8 F5A 92.4(5) ?
F4 C8 F5A 126.8(5) ?
F4A C8 C5 113.0(4) ?
F5 C8 C5 116.4(4) ?
F6A C8 C5 113.9(5) ?
F6 C8 C5 111.6(4) ?
F4 C8 C5 112.3(4) ?
F5A C8 C5 105.0(4) ?
C14 C9 C10 117.4(3) y
C14 C9 Sn1 117.3(3) y
C10 C9 Sn1 125.3(3) y
C11 C10 C9 121.6(4) y
C11 C10 C15 115.5(3) y
C9 C10 C15 122.8(3) y
C12 C11 C10 120.0(4) y
C12 C11 H11A 120.0 ?
C10 C11 H11A 120.0 ?
C11 C12 C13 119.4(4) y
C11 C12 H12A 120.3 ?
C13 C12 H12A 120.3 ?
C12 C13 C14 120.5(4) y
C12 C13 C16 118.4(4) y
C14 C13 C16 121.1(4) y
C13 C14 C9 121.1(4) y
C13 C14 H14A 119.5 ?
C9 C14 H14A 119.5 ?
F7 C15 F8 106.8(3) y
F7 C15 F9 106.1(3) y
F8 C15 F9 106.7(3) y
F7 C15 C10 112.0(3) y
F8 C15 C10 112.3(3) y
F9 C15 C10 112.5(3) y
F10 C16 F12 106.7(3) y
F10 C16 F11 107.0(3) y
F12 C16 F11 106.0(3) y
F10 C16 C13 113.7(3) y
F12 C16 C13 112.1(3) y
F11 C16 C13 110.9(3) y
C22 C17 C18 117.8(3) y
C22 C17 Sn1 114.7(3) y
C18 C17 Sn1 127.5(3) y
C19 C18 C17 120.9(4) y
C19 C18 C23 116.6(3) y
C17 C18 C23 122.5(3) y
C20 C19 C18 120.7(4) y
C20 C19 H19A 119.7 ?
C18 C19 H19A 119.7 ?
C19 C20 C21 119.0(4) y
C19 C20 H20A 120.5 ?
C21 C20 H20A 120.5 ?
C20 C21 C22 120.6(4) y
C20 C21 C24 119.8(4) y
C22 C21 C24 119.5(3) y
C21 C22 C17 121.0(3) y
C21 C22 H22A 119.5 ?
C17 C22 H22A 119.5 ?
F15 C23 F14 106.6(3) y
F15 C23 F13 106.3(3) y
F14 C23 F13 106.8(3) y
F15 C23 C18 112.0(3) y
F14 C23 C18 112.2(3) y
F13 C23 C18 112.4(3) y
F16A C24 F17 83.0(5) ?
F16A C24 F18A 106.7(6) ?
F17 C24 F18A 121.8(5) ?
F16A C24 F16 28.0(3) ?
F17 C24 F16 108.0(5) ?
F18A C24 F16 82.8(5) ?
F16A C24 F17A 106.9(5) ?
F17 C24 F17A 25.5(3) ?
F18A C24 F17A 105.2(5) ?
F16 C24 F17A 128.5(5) ?
F16A C24 F18 123.7(5) ?
F17 C24 F18 109.8(5) ?
F18A C24 F18 20.0(4) ?
F16 C24 F18 102.1(4) ?
F17A C24 F18 88.8(4) ?
F16A C24 C21 112.9(4) ?
F17 C24 C21 114.8(4) ?
F18A C24 C21 113.1(5) ?
F16 C24 C21 111.3(4) ?
F17A C24 C21 111.4(4) ?
F18 C24 C21 110.1(4) ?

loop_
_geom_bond_atom_site_label_1
_geom_bond_atom_site_label_2
_geom_bond_distance
_geom_bond_publ_flag
Sn1 C17 2.155(4) y
Sn1 C1 2.161(4) y
Sn1 C9 2.162(4) y
Sn1 Br1 2.4924(5) y
C1 C2 1.404(5) y
C1 C6 1.408(5) y
C2 C3 1.394(6) y
C2 C7 1.504(6) y
C3 C4 1.395(6) y
C3 H3A 0.9500 ?
C4 C5 1.382(6) y
C4 H4A 0.9500 ?
C5 C6 1.388(5) y
C5 C8 1.510(6) y
C6 H6A 0.9500 ?
C7 F1 1.339(5) y
C7 F3 1.345(5) y
C7 F2 1.352(5) y
C8 F4A 1.271(8) ?
C8 F5 1.318(7) ?
C8 F6A 1.332(8) ?
C8 F6 1.349(8) ?
C8 F4 1.408(8) ?
C8 F5A 1.420(8) ?
C9 C14 1.400(5) y
C9 C10 1.406(5) y
C10 C11 1.393(6) y
C10 C15 1.508(5) y
C11 C12 1.387(6) y
C11 H11A 0.9500 ?
C12 C13 1.391(6) y
C12 H12A 0.9500 ?
C13 C14 1.394(5) y
C13 C16 1.497(5) y
C14 H14A 0.9500 ?
C15 F7 1.338(5) y
C15 F8 1.340(5) y
C15 F9 1.359(5) y
C16 F10 1.330(5) y
C16 F12 1.343(5) y
C16 F11 1.344(5) y
C17 C22 1.400(5) y
C17 C18 1.406(5) y
C18 C19 1.399(6) y
C18 C23 1.504(6) y
C19 C20 1.388(6) y
C19 H19A 0.9500 ?
C20 C21 1.391(6) y
C20 H20A 0.9500 ?
C21 C22 1.398(5) y
C21 C24 1.505(5) y
C22 H22A 0.9500 ?
C23 F15 1.336(5) y
C23 F14 1.341(5) y
C23 F13 1.343(5) y
C24 F16A 1.302(8) ?
C24 F17 1.305(7) ?
C24 F18A 1.330(9) ?
C24 F16 1.361(7) ?
C24 F17A 1.366(7) ?
C24 F18 1.378(7) ?
